data_8106478
loop_
_publ_author_name
'Liu, Ping'
'Liu, Qiuxia'
'Zhao, Ning'
'An, Caixia'
'Lian, Zhaoxun'

_publ_section_title
;
 Crystal structure of
 poly-[(\m6-benzene-1,2,4,5-tetracarboxylato)-(\m2-1,2-bis(imidazol-1-ylmethyl)benzene)dicobalt(II)],
 Co2C24H16N4O8
;
_journal_issue 2
_journal_name_full 'Zeitschrift f\"ur Kristallographie - New Crystal Structures'
_journal_page_first 193
_journal_page_last 195
_journal_paper_doi 10.1515/ncrs-2016-0185
_journal_volume 232
_journal_year 2017
_chemical_formula_moiety 'C24 H16 Co2 N4 O8'
_chemical_formula_sum 'C24 H16 Co2 N4 O8'
_chemical_formula_weight 606.27
_space_group_crystal_system triclinic
_space_group_IT_number 2
_space_group_name_Hall '-P 1'
_space_group_name_H-M_alt 'P -1'
_atom_sites_solution_hydrogens geom
_cell_angle_alpha 77.450(3)
_cell_angle_beta 85.065(3)
_cell_angle_gamma 84.844(3)
_cell_formula_units_Z 2
_cell_length_a 7.3859(13)
_cell_length_b 9.5719(17)
_cell_length_c 16.442(3)
_cell_measurement_reflns_used 1528
_cell_measurement_temperature 296(2)
_cell_measurement_theta_max 24.520
_cell_measurement_theta_min 2.544
_cell_volume 1127.4(3)
_computing_cell_refinement 'SAINT   [10]'
_computing_data_collection 'SAINT   [10]'
_computing_data_reduction 'SAINT   [10]'
_computing_molecular_graphics 'Olex2 [12]'
_computing_publication_material 'Olex2 [12]'
_computing_structure_refinement 'ShelXL [11]'
_computing_structure_solution 'ShelXL [11]'
_diffrn_ambient_temperature 296.15
_diffrn_detector 'CCD area detector'
_diffrn_detector_area_resol_mean 5.6
_diffrn_detector_type 'Bruker SMART CCD 6000 area detector'
_diffrn_measured_fraction_theta_full 0.988
_diffrn_measured_fraction_theta_max 0.931
_diffrn_measurement_device 'three-circle diffractometer'
_diffrn_measurement_device_type 'Bruker SMART CCD 6000 area detector'
_diffrn_measurement_method '\w scans'
_diffrn_radiation_monochromator graphite
_diffrn_radiation_probe x-ray
_diffrn_radiation_type MoK\a
_diffrn_radiation_wavelength 0.71073
_diffrn_reflns_av_R_equivalents 0.0276
_diffrn_reflns_av_unetI/netI 0.0685
_diffrn_reflns_Laue_measured_fraction_full 0.988
_diffrn_reflns_Laue_measured_fraction_max 0.931
_diffrn_reflns_limit_h_max 9
_diffrn_reflns_limit_h_min -9
_diffrn_reflns_limit_k_max 10
_diffrn_reflns_limit_k_min -12
_diffrn_reflns_limit_l_max 21
_diffrn_reflns_limit_l_min -21
_diffrn_reflns_number 7302
_diffrn_reflns_point_group_measured_fraction_full 0.988
_diffrn_reflns_point_group_measured_fraction_max 0.931
_diffrn_reflns_theta_full 26.000
_diffrn_reflns_theta_max 28.525
_diffrn_reflns_theta_min 1.272
_diffrn_source 'sealed X-ray tube'
_diffrn_source_target Mo
_exptl_absorpt_coefficient_mu 1.534
_exptl_absorpt_correction_T_max 0.72
_exptl_absorpt_correction_T_min 0.61
_exptl_absorpt_correction_type multi-scan
_exptl_absorpt_process_details 'SADABS [9]'
_exptl_crystal_colour red
_exptl_crystal_colour_primary red
_exptl_crystal_density_diffrn 1.786
_exptl_crystal_description block
_exptl_crystal_F_000 612
_exptl_crystal_size_max 0.28
_exptl_crystal_size_mid 0.26
_exptl_crystal_size_min 0.22
_refine_diff_density_max 0.528
_refine_diff_density_min -0.524
_refine_diff_density_rms 0.097
_refine_ls_extinction_coef .
_refine_ls_extinction_method none
_refine_ls_goodness_of_fit_ref 1.018
_refine_ls_hydrogen_treatment constr
_refine_ls_matrix_type full
_refine_ls_number_parameters 343
_refine_ls_number_reflns 5323
_refine_ls_number_restraints 0
_refine_ls_restrained_S_all 1.018
_refine_ls_R_factor_all 0.0720
_refine_ls_R_factor_gt 0.0457
_refine_ls_shift/su_max 0.001
_refine_ls_shift/su_mean 0.000
_refine_ls_structure_factor_coef Fsqd
_refine_ls_weighting_details 'w=1/[\s^2^(Fo^2^)+(0.0430P)^2^] where P=(Fo^2^+2Fc^2^)/3'
_refine_ls_weighting_scheme calc
_refine_ls_wR_factor_gt 0.0947
_refine_ls_wR_factor_ref 0.1058
_reflns_Friedel_coverage 0.000
_reflns_Friedel_fraction_full .
_reflns_Friedel_fraction_max .
_reflns_number_gt 3694
_reflns_number_total 5323
_reflns_threshold_expression 'I > 2\s(I)'
_cod_data_source_file suppl_ncrs-2016-0185_suppl.cif
_cod_data_source_block 1
_cod_database_code 8106478
_shelx_space_group_comment
;
The symmetry employed for this shelxl refinement is uniquely defined
by the following loop, which should always be used as a source of
symmetry information in preference to the above space-group names.
They are only intended as comments.
;
_olex2_refinement_description
;
1. Fixed Uiso
 At 1.2 times of:
  All C(H) groups, All C(H,H) groups
2.a Secondary CH2 refined with riding coordinates:
 C4(H4A,H4B), C11(H11A,H11B)
2.b Aromatic/amide H refined with riding coordinates:
 C1(H1), C2(H2), C3(H3), C6(H6), C7(H7), C8(H8), C9(H9), C12(H12), C13(H13),
 C14(H14), C18(H18), C22(H22)
;

loop_
_space_group_symop_operation_xyz
'x, y, z'
'-x, -y, -z'

loop_
_atom_site_label
_atom_site_type_symbol
_atom_site_fract_x
_atom_site_fract_y
_atom_site_fract_z
_atom_site_U_iso_or_equiv
_atom_site_adp_type
_atom_site_occupancy
_atom_site_site_symmetry_order
_atom_site_calc_flag
_atom_site_refinement_flags_posn
_atom_site_refinement_flags_adp
_atom_site_refinement_flags_occupancy
_atom_site_disorder_assembly
_atom_site_disorder_group
Co1 Co 0.97356(6) 0.20552(5) 0.69818(3) 0.01958(12) Uani 1 1 d . . . . .
Co2 Co 0.52786(6) 0.24612(4) 0.77168(3) 0.01901(12) Uani 1 1 d . . . . .
O1 O 0.3776(3) 0.1168(3) 0.85465(14) 0.0284(6) Uani 1 1 d . . . . .
O2 O 0.1343(3) 0.2298(2) 0.79471(13) 0.0243(5) Uani 1 1 d . . . . .
O3 O -0.2199(3) 0.1467(3) 0.80040(13) 0.0273(5) Uani 1 1 d . . . . .
O4 O -0.3165(4) 0.2724(3) 0.89311(16) 0.0414(7) Uani 1 1 d . . . . .
O5 O 0.5147(3) 0.1919(3) 0.66590(15) 0.0357(6) Uani 1 1 d . . . . .
O6 O 0.8000(3) 0.1405(3) 0.62196(15) 0.0338(6) Uani 1 1 d . . . . .
O7 O 0.8361(3) -0.2341(2) 0.40639(14) 0.0277(5) Uani 1 1 d . . . . .
O8 O 0.8304(3) -0.0250(2) 0.32035(14) 0.0292(6) Uani 1 1 d . . . . .
N1 N 0.9002(4) 0.4218(3) 0.67857(17) 0.0293(7) Uani 1 1 d . . . . .
N2 N 0.8709(5) 0.6465(3) 0.6898(2) 0.0380(8) Uani 1 1 d . . . . .
N3 N 0.4485(5) 0.6773(3) 0.7657(2) 0.0452(9) Uani 1 1 d . . . . .
N4 N 0.4497(4) 0.4555(3) 0.75251(18) 0.0293(7) Uani 1 1 d . . . . .
C1 C 0.8631(7) 0.5072(4) 0.6030(2) 0.0514(12) Uani 1 1 d . . . . .
H1 H 0.8518 0.4743 0.5546 0.062 Uiso 1 1 calc R . . . .
C2 C 0.8454(7) 0.6452(4) 0.6087(3) 0.0588(14) Uani 1 1 d . . . . .
H2 H 0.8206 0.7243 0.5661 0.071 Uiso 1 1 calc R . . . .
C3 C 0.9062(5) 0.5108(4) 0.7282(2) 0.0337(9) Uani 1 1 d . . . . .
H3 H 0.9322 0.4823 0.7839 0.040 Uiso 1 1 calc R . . . .
C4 C 0.8694(7) 0.7777(4) 0.7230(3) 0.0585(14) Uani 1 1 d . . . . .
H4A H 0.7796 0.8487 0.6956 0.070 Uiso 1 1 calc R . . . .
H4B H 0.9878 0.8167 0.7100 0.070 Uiso 1 1 calc R . . . .
C5 C 0.8261(6) 0.7508(4) 0.8154(3) 0.0440(11) Uani 1 1 d . . . . .
C6 C 0.9678(7) 0.7111(5) 0.8661(4) 0.0608(14) Uani 1 1 d . . . . .
H6 H 1.0862 0.7064 0.8419 0.073 Uiso 1 1 calc R . . . .
C7 C 0.9410(10) 0.6787(6) 0.9502(4) 0.083(2) Uani 1 1 d . . . . .
H7 H 1.0402 0.6521 0.9828 0.100 Uiso 1 1 calc R . . . .
C8 C 0.7716(13) 0.6848(6) 0.9868(4) 0.089(2) Uani 1 1 d . . . . .
H8 H 0.7535 0.6601 1.0446 0.107 Uiso 1 1 calc R . . . .
C9 C 0.6258(9) 0.7271(5) 0.9390(4) 0.0740(17) Uani 1 1 d . . . . .
H9 H 0.5092 0.7330 0.9649 0.089 Uiso 1 1 calc R . . . .
C10 C 0.6494(6) 0.7616(4) 0.8520(3) 0.0468(11) Uani 1 1 d . . . . .
C11 C 0.4874(7) 0.7995(4) 0.8015(4) 0.0697(17) Uani 1 1 d . . . . .
H11A H 0.3826 0.8250 0.8365 0.084 Uiso 1 1 calc R . . . .
H11B H 0.5098 0.8819 0.7568 0.084 Uiso 1 1 calc R . . . .
C12 C 0.3714(6) 0.6798(4) 0.6941(3) 0.0538(13) Uani 1 1 d . . . . .
H12 H 0.3267 0.7611 0.6572 0.065 Uiso 1 1 calc R . . . .
C13 C 0.3710(6) 0.5434(4) 0.6858(3) 0.0449(11) Uani 1 1 d . . . . .
H13 H 0.3249 0.5136 0.6420 0.054 Uiso 1 1 calc R . . . .
C14 C 0.4939(5) 0.5405(4) 0.7987(3) 0.0382(10) Uani 1 1 d . . . . .
H14 H 0.5503 0.5091 0.8486 0.046 Uiso 1 1 calc R . . . .
C15 C 0.2079(4) 0.1408(3) 0.85219(19) 0.0200(7) Uani 1 1 d . . . . .
C16 C 0.0955(4) 0.0644(3) 0.92556(18) 0.0174(6) Uani 1 1 d . . . . .
C17 C -0.0938(4) 0.0868(3) 0.93520(18) 0.0189(7) Uani 1 1 d . . . . .
C18 C -0.1850(4) 0.0228(3) 1.00859(19) 0.0198(7) Uani 1 1 d . . . . .
H18 H -0.3111 0.0384 1.0143 0.024 Uiso 1 1 calc R . . . .
C19 C -0.2126(4) 0.1787(4) 0.87221(19) 0.0225(7) Uani 1 1 d . . . . .
C20 C 0.6331(4) 0.1410(3) 0.61963(19) 0.0208(7) Uani 1 1 d . . . . .
C21 C 0.5612(4) 0.0703(3) 0.55715(18) 0.0179(6) Uani 1 1 d . . . . .
C22 C 0.6821(4) 0.0173(3) 0.49966(19) 0.0197(7) Uani 1 1 d . . . . .
H22 H 0.8056 0.0296 0.4996 0.024 Uiso 1 1 calc R . . . .
C23 C 0.6248(4) -0.0526(3) 0.44278(18) 0.0180(7) Uani 1 1 d . . . . .
C24 C 0.7692(4) -0.1082(4) 0.38491(19) 0.0209(7) Uani 1 1 d . . . . .

loop_
_atom_site_aniso_label
_atom_site_aniso_U_11
_atom_site_aniso_U_22
_atom_site_aniso_U_33
_atom_site_aniso_U_23
_atom_site_aniso_U_13
_atom_site_aniso_U_12
Co1 0.0163(2) 0.0255(2) 0.0179(2) -0.00766(18) -0.00141(18) 0.00066(18)
Co2 0.0193(2) 0.0224(2) 0.0157(2) -0.00533(18) -0.00193(17) 0.00040(18)
O1 0.0135(12) 0.0395(14) 0.0267(13) 0.0023(11) 0.0037(10) -0.0005(11)
O2 0.0245(13) 0.0288(13) 0.0180(11) 0.0007(10) -0.0041(10) -0.0047(10)
O3 0.0181(12) 0.0432(15) 0.0194(12) -0.0020(10) -0.0025(10) -0.0058(11)
O4 0.0399(17) 0.0418(16) 0.0348(15) -0.0005(12) -0.0023(13) 0.0199(13)
O5 0.0197(13) 0.0674(18) 0.0313(14) -0.0361(13) -0.0046(11) 0.0023(13)
O6 0.0168(13) 0.0583(17) 0.0364(14) -0.0304(13) -0.0027(11) -0.0058(12)
O7 0.0239(13) 0.0292(13) 0.0293(13) -0.0086(10) 0.0003(11) 0.0058(11)
O8 0.0274(14) 0.0341(14) 0.0243(13) -0.0058(11) 0.0053(11) 0.0001(11)
N1 0.0360(18) 0.0253(15) 0.0251(15) -0.0056(13) 0.0000(13) 0.0044(13)
N2 0.050(2) 0.0230(16) 0.0379(19) -0.0040(14) 0.0057(16) -0.0003(15)
N3 0.039(2) 0.0228(17) 0.073(3) -0.0082(17) -0.0112(19) 0.0029(15)
N4 0.0283(17) 0.0264(16) 0.0323(17) -0.0041(13) -0.0057(13) 0.0010(13)
C1 0.083(4) 0.043(2) 0.026(2) -0.0073(19) -0.013(2) 0.017(2)
C2 0.095(4) 0.035(2) 0.037(2) 0.003(2) -0.009(3) 0.017(3)
C3 0.047(3) 0.0262(19) 0.0259(19) -0.0040(15) -0.0019(17) 0.0016(17)
C4 0.089(4) 0.025(2) 0.060(3) -0.012(2) 0.019(3) -0.013(2)
C5 0.047(3) 0.025(2) 0.066(3) -0.023(2) 0.001(2) -0.0042(19)
C6 0.051(3) 0.050(3) 0.093(4) -0.038(3) -0.017(3) -0.002(2)
C7 0.108(6) 0.057(3) 0.102(5) -0.041(4) -0.047(5) -0.001(4)
C8 0.166(7) 0.064(4) 0.051(4) -0.032(3) -0.014(4) -0.023(5)
C9 0.090(5) 0.052(3) 0.090(4) -0.047(3) 0.035(4) -0.021(3)
C10 0.047(3) 0.027(2) 0.074(3) -0.028(2) 0.003(2) -0.0027(19)
C11 0.050(3) 0.029(2) 0.137(5) -0.033(3) -0.011(3) 0.004(2)
C12 0.056(3) 0.031(2) 0.067(3) 0.009(2) -0.019(3) 0.006(2)
C13 0.046(3) 0.042(2) 0.043(2) 0.000(2) -0.015(2) 0.005(2)
C14 0.039(2) 0.0259(19) 0.051(2) -0.0091(18) -0.014(2) 0.0037(17)
C15 0.0203(18) 0.0233(17) 0.0177(16) -0.0066(13) -0.0009(13) -0.0030(14)
C16 0.0192(17) 0.0188(15) 0.0136(14) -0.0018(12) -0.0011(12) -0.0012(13)
C17 0.0198(17) 0.0204(16) 0.0164(15) -0.0035(13) -0.0051(13) 0.0009(13)
C18 0.0116(15) 0.0262(17) 0.0212(16) -0.0051(13) -0.0028(12) 0.0018(13)
C19 0.0170(17) 0.0293(18) 0.0183(16) 0.0012(14) 0.0019(13) -0.0044(14)
C20 0.0233(19) 0.0220(17) 0.0175(16) -0.0039(13) -0.0035(13) -0.0020(14)
C21 0.0180(17) 0.0208(16) 0.0155(15) -0.0052(12) -0.0037(12) 0.0006(13)
C22 0.0121(16) 0.0274(17) 0.0212(16) -0.0074(13) -0.0022(12) -0.0029(13)
C23 0.0164(16) 0.0243(16) 0.0144(15) -0.0079(13) -0.0013(12) 0.0019(13)
C24 0.0168(17) 0.0311(18) 0.0195(16) -0.0143(14) -0.0057(13) -0.0015(14)

loop_
_atom_type_symbol
_atom_type_description
_atom_type_scat_dispersion_real
_atom_type_scat_dispersion_imag
_atom_type_scat_source
C C 0.0033 0.0016 'International Tables Vol C Tables 4.2.6.8 and 6.1.1.4'
H H 0.0000 0.0000 'International Tables Vol C Tables 4.2.6.8 and 6.1.1.4'
Co Co 0.3494 0.9721 'International Tables Vol C Tables 4.2.6.8 and 6.1.1.4'
N N 0.0061 0.0033 'International Tables Vol C Tables 4.2.6.8 and 6.1.1.4'
O O 0.0106 0.0060 'International Tables Vol C Tables 4.2.6.8 and 6.1.1.4'

loop_
_geom_angle_atom_site_label_1
_geom_angle_atom_site_label_2
_geom_angle_atom_site_label_3
_geom_angle
_geom_angle_site_symmetry_1
_geom_angle_site_symmetry_3
O2 Co1 O8 87.12(9) 1_655 2_756
O2 Co1 C24 95.00(9) 1_655 2_756
O3 Co1 O2 82.13(9) 1_655 1_655
O3 Co1 O8 112.66(9) 1_655 2_756
O3 Co1 C24 142.93(10) 1_655 2_756
O6 Co1 O2 167.32(10) . 1_655
O6 Co1 O3 88.50(9) . 1_655
O6 Co1 O7 86.52(9) . 2_756
O6 Co1 O8 88.66(9) . 2_756
O6 Co1 C24 87.33(9) . 2_756
O7 Co1 O2 101.76(9) 2_756 1_655
O7 Co1 O3 171.79(9) 2_756 1_655
O7 Co1 O8 60.73(9) 2_756 2_756
O7 Co1 C24 30.28(9) 2_756 2_756
O8 Co1 C24 30.44(9) 2_756 2_756
N1 Co1 O2 88.35(10) . 1_655
N1 Co1 O3 95.47(11) . 1_655
N1 Co1 O6 101.07(11) . .
N1 Co1 O7 91.89(10) . 2_756
N1 Co1 O8 150.55(11) . 2_756
N1 Co1 C24 121.48(12) . 2_756
O1 Co2 O3 98.41(9) . 1_655
O1 Co2 N4 116.63(11) . .
O5 Co2 O1 106.65(11) . .
O5 Co2 O3 98.13(10) . 1_655
O5 Co2 N4 105.92(11) . .
N4 Co2 O3 128.29(11) . 1_655
C15 O1 Co2 116.5(2) . .
C15 O2 Co1 132.3(2) . 1_455
Co2 O3 Co1 110.06(10) 1_455 1_455
C19 O3 Co1 123.8(2) . 1_455
C19 O3 Co2 98.5(2) . 1_455
C20 O5 Co2 131.7(2) . .
C20 O6 Co1 135.3(2) . .
C24 O7 Co1 91.27(19) . 2_756
C24 O8 Co1 86.63(19) . 2_756
C1 N1 Co1 124.8(3) . .
C3 N1 Co1 129.6(2) . .
C3 N1 C1 104.8(3) . .
C2 N2 C4 124.4(3) . .
C3 N2 C2 106.6(3) . .
C3 N2 C4 128.9(3) . .
C12 N3 C11 128.6(4) . .
C14 N3 C11 124.6(4) . .
C14 N3 C12 106.7(3) . .
C13 N4 Co2 129.9(3) . .
C14 N4 Co2 123.7(2) . .
C14 N4 C13 105.6(3) . .
N1 C1 H1 125.0 . .
C2 C1 N1 110.1(4) . .
C2 C1 H1 125.0 . .
N2 C2 H2 126.9 . .
C1 C2 N2 106.2(3) . .
C1 C2 H2 126.9 . .
N1 C3 N2 112.3(3) . .
N1 C3 H3 123.8 . .
N2 C3 H3 123.8 . .
N2 C4 H4A 109.1 . .
N2 C4 H4B 109.1 . .
N2 C4 C5 112.4(3) . .
H4A C4 H4B 107.8 . .
C5 C4 H4A 109.1 . .
C5 C4 H4B 109.1 . .
C6 C5 C4 117.9(5) . .
C6 C5 C10 118.8(5) . .
C10 C5 C4 123.3(4) . .
C5 C6 H6 119.0 . .
C7 C6 C5 122.0(6) . .
C7 C6 H6 119.0 . .
C6 C7 H7 119.9 . .
C8 C7 C6 120.3(6) . .
C8 C7 H7 119.9 . .
C7 C8 H8 120.0 . .
C7 C8 C9 120.0(6) . .
C9 C8 H8 120.0 . .
C8 C9 H9 119.5 . .
C8 C9 C10 121.0(6) . .
C10 C9 H9 119.5 . .
C5 C10 C9 117.9(5) . .
C5 C10 C11 122.2(5) . .
C9 C10 C11 119.8(5) . .
N3 C11 C10 110.5(3) . .
N3 C11 H11A 109.6 . .
N3 C11 H11B 109.6 . .
C10 C11 H11A 109.6 . .
C10 C11 H11B 109.6 . .
H11A C11 H11B 108.1 . .
N3 C12 H12 126.3 . .
C13 C12 N3 107.3(3) . .
C13 C12 H12 126.3 . .
N4 C13 H13 125.7 . .
C12 C13 N4 108.6(4) . .
C12 C13 H13 125.7 . .
N3 C14 H14 124.1 . .
N4 C14 N3 111.7(3) . .
N4 C14 H14 124.1 . .
O1 C15 C16 116.2(3) . .
O2 C15 O1 123.0(3) . .
O2 C15 C16 120.7(3) . .
C17 C16 C15 123.3(3) . .
C18 C16 C15 118.3(3) 2_557 .
C18 C16 C17 118.0(3) 2_557 .
C16 C17 C19 125.7(3) . .
C18 C17 C16 119.5(3) . .
C18 C17 C19 114.8(3) . .
C16 C18 H18 118.8 2_557 .
C17 C18 C16 122.5(3) . 2_557
C17 C18 H18 118.8 . .
O3 C19 C17 119.8(3) . .
O4 C19 O3 120.7(3) . .
O4 C19 C17 119.0(3) . .
O5 C20 C21 115.2(3) . .
O6 C20 O5 126.5(3) . .
O6 C20 C21 118.3(3) . .
C22 C21 C20 119.5(3) . .
C22 C21 C23 119.2(3) . 2_656
C23 C21 C20 121.3(3) 2_656 .
C21 C22 H22 119.0 . .
C23 C22 C21 122.0(3) . .
C23 C22 H22 119.0 . .
C21 C23 C24 124.0(3) 2_656 .
C22 C23 C21 118.8(3) . 2_656
C22 C23 C24 117.1(3) . .
O7 C24 Co1 58.44(16) . 2_756
O7 C24 O8 121.4(3) . .
O7 C24 C23 118.4(3) . .
O8 C24 Co1 62.92(17) . 2_756
O8 C24 C23 120.0(3) . .
C23 C24 Co1 174.2(2) . 2_756

loop_
_geom_bond_atom_site_label_1
_geom_bond_atom_site_label_2
_geom_bond_distance
_geom_bond_site_symmetry_2
Co1 O2 2.125(2) 1_655
Co1 O3 2.122(2) 1_655
Co1 O6 2.088(2) .
Co1 O7 2.111(2) 2_756
Co1 O8 2.209(2) 2_756
Co1 N1 2.054(3) .
Co1 C24 2.476(3) 2_756
Co2 O1 1.969(2) .
Co2 O3 2.058(2) 1_655
Co2 O5 1.933(2) .
Co2 N4 1.999(3) .
O1 C15 1.256(4) .
O2 Co1 2.125(2) 1_455
O2 C15 1.253(3) .
O3 Co1 2.122(2) 1_455
O3 Co2 2.058(2) 1_455
O3 C19 1.289(4) .
O4 C19 1.215(4) .
O5 C20 1.245(4) .
O6 C20 1.236(4) .
O7 Co1 2.111(2) 2_756
O7 C24 1.249(4) .
O8 Co1 2.209(2) 2_756
O8 C24 1.257(4) .
N1 C1 1.366(4) .
N1 C3 1.307(4) .
N2 C2 1.365(5) .
N2 C3 1.329(4) .
N2 C4 1.473(5) .
N3 C11 1.477(5) .
N3 C12 1.347(5) .
N3 C14 1.329(4) .
N4 C13 1.367(4) .
N4 C14 1.305(5) .
C1 H1 0.9300 .
C1 C2 1.339(6) .
C2 H2 0.9300 .
C3 H3 0.9300 .
C4 H4A 0.9700 .
C4 H4B 0.9700 .
C4 C5 1.497(6) .
C5 C6 1.369(6) .
C5 C10 1.394(6) .
C6 H6 0.9300 .
C6 C7 1.350(7) .
C7 H7 0.9300 .
C7 C8 1.343(9) .
C8 H8 0.9300 .
C8 C9 1.367(8) .
C9 H9 0.9300 .
C9 C10 1.397(7) .
C10 C11 1.488(6) .
C11 H11A 0.9700 .
C11 H11B 0.9700 .
C12 H12 0.9300 .
C12 C13 1.343(6) .
C13 H13 0.9300 .
C14 H14 0.9300 .
C15 C16 1.494(4) .
C16 C17 1.396(4) .
C16 C18 1.392(4) 2_557
C17 C18 1.378(4) .
C17 C19 1.496(4) .
C18 C16 1.392(4) 2_557
C18 H18 0.9300 .
C20 C21 1.502(4) .
C21 C22 1.389(4) .
C21 C23 1.399(4) 2_656
C22 H22 0.9300 .
C22 C23 1.376(4) .
C23 C21 1.399(4) 2_656
C23 C24 1.507(4) .
C24 Co1 2.476(3) 2_756

loop_
_geom_torsion_atom_site_label_1
_geom_torsion_atom_site_label_2
_geom_torsion_atom_site_label_3
_geom_torsion_atom_site_label_4
_geom_torsion
_geom_torsion_site_symmetry_1
_geom_torsion_site_symmetry_2
_geom_torsion_site_symmetry_3
_geom_torsion_site_symmetry_4
Co1 O2 C15 O1 112.0(3) 1_455 . . .
Co1 O2 C15 C16 -72.5(4) 1_455 . . .
Co1 O3 C19 O4 105.5(3) 1_455 . . .
Co1 O3 C19 C17 -83.1(3) 1_455 . . .
Co1 O6 C20 O5 3.4(6) . . . .
Co1 O6 C20 C21 -174.6(2) . . . .
Co1 O7 C24 O8 -0.4(3) 2_756 . . .
Co1 O7 C24 C23 -174.4(2) 2_756 . . .
Co1 O8 C24 O7 0.4(3) 2_756 . . .
Co1 O8 C24 C23 174.3(3) 2_756 . . .
Co1 N1 C1 C2 -171.2(3) . . . .
Co1 N1 C3 N2 171.4(3) . . . .
Co2 O1 C15 O2 8.6(4) . . . .
Co2 O1 C15 C16 -167.2(2) . . . .
Co2 O3 C19 O4 -15.7(4) 1_455 . . .
Co2 O3 C19 C17 155.7(3) 1_455 . . .
Co2 O5 C20 O6 -16.7(6) . . . .
Co2 O5 C20 C21 161.4(2) . . . .
Co2 N4 C13 C12 -169.5(3) . . . .
Co2 N4 C14 N3 170.6(3) . . . .
O1 C15 C16 C17 175.5(3) . . . .
O1 C15 C16 C18 1.9(4) . . . 2_557
O2 C15 C16 C17 -0.4(5) . . . .
O2 C15 C16 C18 -173.9(3) . . . 2_557
O5 C20 C21 C22 176.4(3) . . . .
O5 C20 C21 C23 -5.5(4) . . . 2_656
O6 C20 C21 C22 -5.3(5) . . . .
O6 C20 C21 C23 172.7(3) . . . 2_656
N1 C1 C2 N2 -0.3(6) . . . .
N2 C4 C5 C6 88.4(5) . . . .
N2 C4 C5 C10 -90.3(5) . . . .
N3 C12 C13 N4 -0.4(5) . . . .
C1 N1 C3 N2 1.6(5) . . . .
C2 N2 C3 N1 -1.8(5) . . . .
C2 N2 C4 C5 157.0(5) . . . .
C3 N1 C1 C2 -0.7(5) . . . .
C3 N2 C2 C1 1.3(5) . . . .
C3 N2 C4 C5 -27.2(7) . . . .
C4 N2 C2 C1 177.8(4) . . . .
C4 N2 C3 N1 -178.1(4) . . . .
C4 C5 C6 C7 -177.1(4) . . . .
C4 C5 C10 C9 177.0(4) . . . .
C4 C5 C10 C11 0.8(6) . . . .
C5 C6 C7 C8 0.0(8) . . . .
C5 C10 C11 N3 73.5(5) . . . .
C6 C5 C10 C9 -1.8(6) . . . .
C6 C5 C10 C11 -178.0(4) . . . .
C6 C7 C8 C9 -1.5(9) . . . .
C7 C8 C9 C10 1.4(8) . . . .
C8 C9 C10 C5 0.3(7) . . . .
C8 C9 C10 C11 176.6(4) . . . .
C9 C10 C11 N3 -102.7(5) . . . .
C10 C5 C6 C7 1.7(7) . . . .
C11 N3 C12 C13 177.4(4) . . . .
C11 N3 C14 N4 -177.4(4) . . . .
C12 N3 C11 C10 -150.3(5) . . . .
C12 N3 C14 N4 -0.2(5) . . . .
C13 N4 C14 N3 0.0(5) . . . .
C14 N3 C11 C10 26.2(7) . . . .
C14 N3 C12 C13 0.4(5) . . . .
C14 N4 C13 C12 0.3(5) . . . .
C15 C16 C17 C18 -173.5(3) . . . .
C15 C16 C17 C19 5.3(5) . . . .
C16 C17 C18 C16 0.0(5) . . . 2_557
C16 C17 C19 O3 62.5(5) . . . .
C16 C17 C19 O4 -125.9(4) . . . .
C18 C16 C17 C18 0.0(5) 2_557 . . .
C18 C16 C17 C19 178.9(3) 2_557 . . .
C18 C17 C19 O3 -118.6(3) . . . .
C18 C17 C19 O4 53.0(4) . . . .
C19 C17 C18 C16 -179.0(3) . . . 2_557
C20 C21 C22 C23 177.8(3) . . . .
C21 C22 C23 C21 0.3(5) . . . 2_656
C21 C22 C23 C24 -178.6(3) . . . .
C21 C23 C24 O7 -86.6(4) 2_656 . . .
C21 C23 C24 O8 99.3(4) 2_656 . . .
C22 C23 C24 O7 92.2(4) . . . .
C22 C23 C24 O8 -81.9(4) . . . .
C23 C21 C22 C23 -0.3(5) 2_656 . . .
